data_1506026
loop_
_publ_author_name
'Zhu, Yulin'
'Huang, Shenlin'
'Wan, Jieping'
'Yan, Lei'
'Pan, Yuanjiang'
'Wu, Anxin'

_publ_section_title
;
 Two novel diastereoselective three-component reactions of alkenes or
 3,4-dihydro-(2H)-pyran with urea/thiourea-aldehyde mixtures: [4 + 2]
 cycloaddition vs Biginelli-type reaction.
;
_journal_issue 12
_journal_name_full 'Organic letters'
_journal_page_first 2599
_journal_page_last 2602
_journal_paper_doi 10.1021/ol060874b
_journal_volume 8
_journal_year 2006
_chemical_formula_sum 'C17 H19 Cl N2 S'
_chemical_formula_weight 318.85
_chemical_name_systematic
; 
 ? 
;
_space_group_IT_number 7
_symmetry_cell_setting monoclinic
_symmetry_space_group_name_Hall 'P -2yac'
_symmetry_space_group_name_H-M 'P 1 n 1'
_atom_sites_solution_hydrogens geom
_atom_sites_solution_primary direct
_atom_sites_solution_secondary difmap
_audit_creation_method SHELXL-97
_cell_angle_alpha 90.00
_cell_angle_beta 107.272(13)
_cell_angle_gamma 90.00
_cell_formula_units_Z 2
_cell_length_a 9.0868(16)
_cell_length_b 9.7252(18)
_cell_length_c 9.8440(17)
_cell_measurement_reflns_used 31
_cell_measurement_temperature 296(2)
_cell_measurement_theta_max 15.66
_cell_measurement_theta_min 3.02
_cell_volume 830.7(3)
_computing_cell_refinement 'Siemens XSCANS'
_computing_data_collection 'Siemens XSCANS'
_computing_data_reduction 'Siemens SHELXTL'
_computing_molecular_graphics 'Siemens SHELXTL'
_computing_publication_material 'Siemens SHELXTL'
_computing_structure_refinement 'SHELXL-97 (Sheldrick, 1997)'
_computing_structure_solution 'SHELXS-97 (Sheldrick, 1990)'
_diffrn_ambient_temperature 296(2)
_diffrn_measured_fraction_theta_full 1.000
_diffrn_measured_fraction_theta_max 1.000
_diffrn_measurement_device_type 'Siemens P4'
_diffrn_measurement_method '\w scans'
_diffrn_radiation_monochromator graphite
_diffrn_radiation_source 'normal-focus sealed tube'
_diffrn_radiation_type MoK\a
_diffrn_radiation_wavelength 0.71073
_diffrn_reflns_av_R_equivalents 0.0088
_diffrn_reflns_av_sigmaI/netI 0.0242
_diffrn_reflns_limit_h_max 10
_diffrn_reflns_limit_h_min -10
_diffrn_reflns_limit_k_max 11
_diffrn_reflns_limit_k_min -11
_diffrn_reflns_limit_l_max 11
_diffrn_reflns_limit_l_min -11
_diffrn_reflns_number 3611
_diffrn_reflns_theta_full 25.50
_diffrn_reflns_theta_max 25.50
_diffrn_reflns_theta_min 2.09
_diffrn_standards_decay_% 5.32
_diffrn_standards_interval_count 97
_diffrn_standards_number 3
_exptl_absorpt_coefficient_mu 0.351
_exptl_absorpt_correction_T_max 1.0000
_exptl_absorpt_correction_T_min 0.8616
_exptl_absorpt_correction_type empirical
_exptl_crystal_density_diffrn 1.275
_exptl_crystal_density_method 'not measured'
_exptl_crystal_F_000 336
_exptl_crystal_size_max 0.60
_exptl_crystal_size_mid 0.44
_exptl_crystal_size_min 0.18
_refine_diff_density_max 0.146
_refine_diff_density_min -0.135
_refine_diff_density_rms 0.027
_refine_ls_abs_structure_details 'Flack H D (1983), Acta Cryst. A39, 876-881'
_refine_ls_abs_structure_Flack -0.09(5)
_refine_ls_extinction_coef 0.013(2)
_refine_ls_extinction_expression Fc^*^=kFc[1+0.001xFc^2^\l^3^/sin(2\q)]^-1/4^
_refine_ls_extinction_method SHELXL
_refine_ls_goodness_of_fit_ref 0.999
_refine_ls_hydrogen_treatment mixed
_refine_ls_matrix_type full
_refine_ls_number_parameters 204
_refine_ls_number_reflns 3069
_refine_ls_number_restraints 5
_refine_ls_restrained_S_all 0.998
_refine_ls_R_factor_all 0.0324
_refine_ls_R_factor_gt 0.0280
_refine_ls_shift/su_max 0.000
_refine_ls_shift/su_mean 0.000
_refine_ls_structure_factor_coef Fsqd
_refine_ls_weighting_details 'calc w=1/[\s^2^(Fo^2^)+(0.0410P)^2^+0.0000P] where P=(Fo^2^+2Fc^2^)/3'
_refine_ls_weighting_scheme calc
_refine_ls_wR_factor_gt 0.0669
_refine_ls_wR_factor_ref 0.0682
_reflns_number_gt 2738
_reflns_number_total 3069
_reflns_threshold_expression >2sigma(I)
_cod_data_source_file ol060874brom20060507_042750.cif
_cod_data_source_block y2058
_cod_depositor_comments
;
The following automatic conversions were performed:

'_symmetry_cell_setting' value 'Monoclinic' changed to 'monoclinic'
according to /home/saulius/struct/CIF-dictionaries/cif_core.dic
dictionary named 'cif_core.dic' version 2.4.1 from 2010-06-29.

Automatic conversion script
Id: cif_fix_values 1715 2011-07-08 13:25:40Z adriana 
;
_cod_original_sg_symbol_H-M Pn
_cod_database_code 1506026

loop_
_symmetry_equiv_pos_as_xyz
'x, y, z'
'x+1/2, -y, z+1/2'

loop_
_atom_site_label
_atom_site_type_symbol
_atom_site_fract_x
_atom_site_fract_y
_atom_site_fract_z
_atom_site_U_iso_or_equiv
_atom_site_adp_type
_atom_site_occupancy
_atom_site_symmetry_multiplicity
_atom_site_calc_flag
_atom_site_refinement_flags
Cl Cl 0.03666(5) 0.44675(6) 0.97394(5) 0.05219(15) Uani 1 1 d .
S1 S -0.04243(5) 0.70711(8) 0.47755(5) 0.05778(19) Uani 1 1 d .
N1 N -0.1216(2) 0.5805(3) 0.6775(2) 0.0651(6) Uani 1 1 d D
N3 N 0.13827(18) 0.6083(2) 0.72732(18) 0.0482(4) Uani 1 1 d D
C2 C -0.0023(2) 0.6235(2) 0.6408(2) 0.0481(5) Uani 1 1 d .
C4 C 0.2850(2) 0.6456(2) 0.7038(2) 0.0425(5) Uani 1 1 d .
H4 H 0.3222 0.5654 0.6633 0.051 Uiso 1 1 calc R
C5 C 0.2637(2) 0.7631(2) 0.5974(2) 0.0443(5) Uani 1 1 d .
H5A H 0.2259 0.8437 0.6346 0.053 Uiso 1 1 calc R
H5B H 0.3622 0.7860 0.5837 0.053 Uiso 1 1 calc R
C6 C 0.1509(2) 0.7229(2) 0.4568(2) 0.0434(5) Uani 1 1 d .
H6 H 0.1810 0.6319 0.4315 0.052 Uiso 1 1 calc R
C7 C 0.4035(2) 0.6795(2) 0.8442(2) 0.0434(5) Uani 1 1 d .
C8 C 0.3665(3) 0.7422(4) 0.9539(3) 0.0819(9) Uani 1 1 d .
H8 H 0.2643 0.7648 0.9437 0.098 Uiso 1 1 calc R
C9 C 0.4789(4) 0.7727(4) 1.0800(3) 0.0998(12) Uani 1 1 d .
H9 H 0.4519 0.8136 1.1547 0.120 Uiso 1 1 calc R
C10 C 0.6302(3) 0.7420(3) 1.0943(3) 0.0749(8) Uani 1 1 d .
H10 H 0.7063 0.7630 1.1783 0.090 Uiso 1 1 calc R
C11 C 0.6683(3) 0.6815(3) 0.9861(3) 0.0603(6) Uani 1 1 d .
H11 H 0.7710 0.6615 0.9956 0.072 Uiso 1 1 calc R
C12 C 0.5560(2) 0.6490(2) 0.8615(2) 0.0467(5) Uani 1 1 d .
H12 H 0.5836 0.6060 0.7883 0.056 Uiso 1 1 calc R
C13 C 0.1325(2) 0.8163(2) 0.3298(2) 0.0419(5) Uani 1 1 d .
C14 C 0.1737(3) 0.9539(2) 0.3401(3) 0.0610(6) Uani 1 1 d .
H14 H 0.2100 0.9947 0.4293 0.073 Uiso 1 1 calc R
C15 C 0.1616(3) 1.0306(2) 0.2205(3) 0.0659(7) Uani 1 1 d .
H15 H 0.1919 1.1223 0.2304 0.079 Uiso 1 1 calc R
C16 C 0.1056(2) 0.9756(2) 0.0857(2) 0.0496(5) Uani 1 1 d .
C17 C 0.0588(2) 0.8401(2) 0.0757(2) 0.0507(5) Uani 1 1 d .
H17 H 0.0155 0.8013 -0.0136 0.061 Uiso 1 1 calc R
C18 C 0.0750(2) 0.7614(2) 0.1950(2) 0.0471(5) Uani 1 1 d .
H18 H 0.0465 0.6692 0.1849 0.056 Uiso 1 1 calc R
C19 C 0.0985(4) 1.0569(3) -0.0469(3) 0.0732(7) Uani 1 1 d .
H19A H 0.1888 1.0383 -0.0754 0.088 Uiso 1 1 calc R
H19B H 0.0938 1.1533 -0.0276 0.088 Uiso 1 1 calc R
H19C H 0.0083 1.0307 -0.1219 0.088 Uiso 1 1 calc R
H0A H -0.105(3) 0.541(2) 0.7569(16) 0.070(8) Uiso 1 1 d D
H0B H -0.2120(16) 0.575(3) 0.618(2) 0.065(7) Uiso 1 1 d D
H3N H 0.136(3) 0.5578(19) 0.7977(18) 0.054(7) Uiso 1 1 d D

loop_
_atom_site_aniso_label
_atom_site_aniso_U_11
_atom_site_aniso_U_22
_atom_site_aniso_U_33
_atom_site_aniso_U_23
_atom_site_aniso_U_13
_atom_site_aniso_U_12
Cl 0.0429(3) 0.0665(3) 0.0443(3) 0.0046(3) 0.0085(2) -0.0041(3)
S1 0.0349(3) 0.0892(5) 0.0441(3) 0.0159(3) 0.0039(2) 0.0026(3)
N1 0.0358(10) 0.1078(19) 0.0465(11) 0.0202(12) 0.0040(9) -0.0089(11)
N3 0.0344(9) 0.0693(12) 0.0374(9) 0.0084(9) 0.0053(7) -0.0020(9)
C2 0.0396(11) 0.0643(14) 0.0371(10) 0.0022(10) 0.0061(9) 0.0002(10)
C4 0.0351(10) 0.0524(12) 0.0377(10) -0.0042(9) 0.0072(8) 0.0029(9)
C5 0.0350(10) 0.0559(13) 0.0408(11) -0.0015(9) 0.0093(9) 0.0007(9)
C6 0.0379(10) 0.0523(13) 0.0390(10) -0.0048(9) 0.0098(8) 0.0038(10)
C7 0.0374(10) 0.0519(12) 0.0377(10) -0.0024(9) 0.0064(8) 0.0002(10)
C8 0.0427(13) 0.139(3) 0.0605(15) -0.0396(17) 0.0099(12) 0.0065(15)
C9 0.081(2) 0.164(4) 0.0494(15) -0.0423(19) 0.0122(14) -0.011(2)
C10 0.0623(17) 0.092(2) 0.0505(14) -0.0012(14) -0.0137(13) -0.0137(15)
C11 0.0396(12) 0.0693(16) 0.0611(15) 0.0097(13) -0.0017(10) -0.0048(11)
C12 0.0377(11) 0.0537(13) 0.0455(11) 0.0021(10) 0.0074(9) 0.0008(10)
C13 0.0367(10) 0.0482(12) 0.0401(10) 0.0009(9) 0.0104(8) 0.0042(9)
C14 0.0807(18) 0.0496(14) 0.0484(12) -0.0088(10) 0.0125(11) -0.0004(12)
C15 0.0864(18) 0.0380(13) 0.0723(16) 0.0037(12) 0.0219(14) -0.0017(12)
C16 0.0445(11) 0.0523(15) 0.0542(12) 0.0101(10) 0.0179(10) 0.0088(10)
C17 0.0461(12) 0.0652(15) 0.0389(11) -0.0013(11) 0.0099(9) -0.0036(11)
C18 0.0484(11) 0.0488(12) 0.0442(11) 0.0001(10) 0.0141(9) -0.0079(10)
C19 0.0815(18) 0.0696(17) 0.0741(18) 0.0222(14) 0.0319(15) 0.0057(14)

loop_
_atom_type_symbol
_atom_type_description
_atom_type_scat_dispersion_real
_atom_type_scat_dispersion_imag
_atom_type_scat_source
C C 0.0033 0.0016 'International Tables Vol C Tables 4.2.6.8 and 6.1.1.4'
H H 0.0000 0.0000 'International Tables Vol C Tables 4.2.6.8 and 6.1.1.4'
N N 0.0061 0.0033 'International Tables Vol C Tables 4.2.6.8 and 6.1.1.4'
S S 0.1246 0.1234 'International Tables Vol C Tables 4.2.6.8 and 6.1.1.4'
Cl Cl 0.1484 0.1585 'International Tables Vol C Tables 4.2.6.8 and 6.1.1.4'

loop_
_geom_angle_atom_site_label_1
_geom_angle_atom_site_label_2
_geom_angle_atom_site_label_3
_geom_angle
C2 S1 C6 101.34(10)
C2 N1 H0A 117.7(19)
C2 N1 H0B 122.4(17)
H0A N1 H0B 119(3)
C2 N3 C4 128.55(18)
C2 N3 H3N 109.7(17)
C4 N3 H3N 120.8(17)
N1 C2 N3 120.61(19)
N1 C2 S1 116.11(16)
N3 C2 S1 123.21(17)
N3 C4 C7 110.06(16)
N3 C4 C5 111.01(16)
C7 C4 C5 112.01(17)
N3 C4 H4 107.9
C7 C4 H4 107.9
C5 C4 H4 107.9
C6 C5 C4 110.46(18)
C6 C5 H5A 109.6
C4 C5 H5A 109.6
C6 C5 H5B 109.6
C4 C5 H5B 109.6
H5A C5 H5B 108.1
C5 C6 C13 118.74(19)
C5 C6 S1 109.37(14)
C13 C6 S1 105.53(13)
C5 C6 H6 107.6
C13 C6 H6 107.6
S1 C6 H6 107.6
C8 C7 C12 118.2(2)
C8 C7 C4 122.9(2)
C12 C7 C4 118.83(19)
C7 C8 C9 121.0(3)
C7 C8 H8 119.5
C9 C8 H8 119.5
C10 C9 C8 119.6(3)
C10 C9 H9 120.2
C8 C9 H9 120.2
C11 C10 C9 119.9(2)
C11 C10 H10 120.1
C9 C10 H10 120.1
C10 C11 C12 120.4(2)
C10 C11 H11 119.8
C12 C11 H11 119.8
C7 C12 C11 120.8(2)
C7 C12 H12 119.6
C11 C12 H12 119.6
C18 C13 C14 117.5(2)
C18 C13 C6 118.63(19)
C14 C13 C6 123.9(2)
C15 C14 C13 120.8(2)
C15 C14 H14 119.6
C13 C14 H14 119.6
C14 C15 C16 121.8(2)
C14 C15 H15 119.1
C16 C15 H15 119.1
C17 C16 C15 117.2(2)
C17 C16 C19 120.3(2)
C15 C16 C19 122.5(2)
C18 C17 C16 121.3(2)
C18 C17 H17 119.4
C16 C17 H17 119.4
C17 C18 C13 121.3(2)
C17 C18 H18 119.3
C13 C18 H18 119.3
C16 C19 H19A 109.5
C16 C19 H19B 109.5
H19A C19 H19B 109.5
C16 C19 H19C 109.5
H19A C19 H19C 109.5
H19B C19 H19C 109.5

loop_
_geom_bond_atom_site_label_1
_geom_bond_atom_site_label_2
_geom_bond_distance
S1 C2 1.740(2)
S1 C6 1.834(2)
N1 C2 1.309(3)
N1 H0A 0.845(10)
N1 H0B 0.857(10)
N3 C2 1.316(3)
N3 C4 1.466(3)
N3 H3N 0.854(10)
C4 C7 1.515(3)
C4 C5 1.522(3)
C4 H4 0.9800
C5 C6 1.509(3)
C5 H5A 0.9700
C5 H5B 0.9700
C6 C13 1.514(3)
C6 H6 0.9800
C7 C8 1.366(3)
C7 C12 1.377(3)
C8 C9 1.385(4)
C8 H8 0.9300
C9 C10 1.373(4)
C9 H9 0.9300
C10 C11 1.348(4)
C10 H10 0.9300
C11 C12 1.379(3)
C11 H11 0.9300
C12 H12 0.9300
C13 C18 1.381(3)
C13 C14 1.386(3)
C14 C15 1.370(3)
C14 H14 0.9300
C15 C16 1.380(3)
C15 H15 0.9300
C16 C17 1.379(3)
C16 C19 1.511(3)
C17 C18 1.373(3)
C17 H17 0.9300
C18 H18 0.9300
C19 H19A 0.9600
C19 H19B 0.9600
C19 H19C 0.9600

loop_
_geom_hbond_atom_site_label_D
_geom_hbond_atom_site_label_H
_geom_hbond_atom_site_label_A
_geom_hbond_distance_DH
_geom_hbond_distance_HA
_geom_hbond_distance_DA
_geom_hbond_angle_DHA
_geom_hbond_site_symmetry_A
N1 H0A Cl 0.845(10) 2.328(14) 3.128(2) 158(3) .
N1 H0B Cl 0.857(10) 2.313(10) 3.167(2) 175(2) 2_464
N3 H3N Cl 0.854(10) 2.433(13) 3.2473(19) 159(2) .

loop_
_geom_torsion_atom_site_label_1
_geom_torsion_atom_site_label_2
_geom_torsion_atom_site_label_3
_geom_torsion_atom_site_label_4
_geom_torsion
C4 N3 C2 N1 178.0(2)
C4 N3 C2 S1 -5.0(3)
C6 S1 C2 N1 -171.2(2)
C6 S1 C2 N3 11.7(2)
C2 N3 C4 C7 151.0(2)
C2 N3 C4 C5 26.4(3)
N3 C4 C5 C6 -59.3(2)
C7 C4 C5 C6 177.22(17)
C4 C5 C6 C13 -170.47(17)
C4 C5 C6 S1 68.4(2)
C2 S1 C6 C5 -41.70(18)
C2 S1 C6 C13 -170.50(14)
N3 C4 C7 C8 -34.5(3)
C5 C4 C7 C8 89.6(3)
N3 C4 C7 C12 147.1(2)
C5 C4 C7 C12 -88.9(2)
C12 C7 C8 C9 -0.9(5)
C4 C7 C8 C9 -179.3(3)
C7 C8 C9 C10 1.3(6)
C8 C9 C10 C11 -0.6(5)
C9 C10 C11 C12 -0.5(4)
C8 C7 C12 C11 -0.3(4)
C4 C7 C12 C11 178.2(2)
C10 C11 C12 C7 1.0(4)
C5 C6 C13 C18 157.59(19)
S1 C6 C13 C18 -79.4(2)
C5 C6 C13 C14 -20.7(3)
S1 C6 C13 C14 102.3(2)
C18 C13 C14 C15 -1.9(4)
C6 C13 C14 C15 176.5(2)
C13 C14 C15 C16 1.3(4)
C14 C15 C16 C17 1.3(4)
C14 C15 C16 C19 -177.1(2)
C15 C16 C17 C18 -3.3(3)
C19 C16 C17 C18 175.1(2)
C16 C17 C18 C13 2.8(3)
C14 C13 C18 C17 -0.1(3)
C6 C13 C18 C17 -178.54(19)
